data_2012337
loop_
_publ_author_name
'Yoshida, Takafumi'
'Suzuki, Takayoshi'
'Kaizaki, Sumio'

_publ_section_title
;
 A nitronyl nitroxide complex of nickel(II) with nitrate as a ligand
;
_journal_issue 11
_journal_name_full 'Acta Crystallographica Section C'
_journal_page_first 1274
_journal_page_last 1276
_journal_paper_doi 10.1107/S0108270101013725
_journal_volume 57
_journal_year 2001
_chemical_formula_iupac '[Ni (N O3) (C6 H16 N2) (C12 H16 N3 O2)] P F6, C H2 Cl2'
_chemical_formula_moiety 'C18 H32 N6 Ni O5 1+, F6 P 1-, C H2 Cl2'
_chemical_formula_sum 'C19 H34 Cl2 F6 N6 Ni O5 P'
_chemical_formula_weight 701.08
_chemical_name_common '[Ni(NO~3~)(tmen)(NIT2py)]PF6.CH2Cl2'
_chemical_name_systematic
;
[4,5-Dihydro-4,4,5,5-tetramethyl-2-(2-pyridyl-\kN)imidazol-1-oxyl
3-oxide-\kO^3^](nitrato-\k^2^O,O')(N,N,N',N'-tetramethyl-1,2-ethanediamine-
\k^2^N,N')nickel(II) hexafluorophophate dichloromethane solvate
;
_space_group_IT_number 14
_symmetry_cell_setting monoclinic
_symmetry_space_group_name_Hall '-P 2ybc'
_symmetry_space_group_name_H-M 'P 1 21/c 1'
_cell_angle_alpha 90.00
_cell_angle_beta 102.305(15)
_cell_angle_gamma 90.00
_cell_formula_units_Z 4
_cell_length_a 8.6307(18)
_cell_length_b 26.690(6)
_cell_length_c 13.119(2)
_cell_measurement_reflns_used 25
_cell_measurement_temperature 296(2)
_cell_measurement_theta_max 15.0
_cell_measurement_theta_min 14.7
_cell_volume 2952.6(10)
_computing_cell_refinement 'MSC/AFC Diffractometer Control Software'
_computing_data_collection 'MSC/AFC Diffractometer Control Software (Rigaku, 1985)'
_computing_data_reduction 'TEXSAN (Molecular Structure Corporation and Rigaku, 2000)'
_computing_molecular_graphics 'ORTEP (Johnson, 1970)'
_computing_publication_material SHELXL97
_computing_structure_refinement 'SHELXL97 (Sheldrick, 1997)'
_computing_structure_solution 'SHELXS86 (Sheldrick, 1990)'
_diffrn_ambient_temperature 296(2)
_diffrn_measured_fraction_theta_full .999
_diffrn_measured_fraction_theta_max .999
_diffrn_measurement_device_type 'Rigaku AFC-7R'
_diffrn_measurement_method \w-2\q
_diffrn_radiation_monochromator graphite
_diffrn_radiation_source 'rotating anode'
_diffrn_radiation_type MoK\a
_diffrn_radiation_wavelength .71069
_diffrn_reflns_av_R_equivalents .0385
_diffrn_reflns_av_sigmaI/netI .1099
_diffrn_reflns_limit_h_max 12
_diffrn_reflns_limit_h_min 0
_diffrn_reflns_limit_k_max 0
_diffrn_reflns_limit_k_min -37
_diffrn_reflns_limit_l_max 18
_diffrn_reflns_limit_l_min -18
_diffrn_reflns_number 9114
_diffrn_reflns_theta_full 30.00
_diffrn_reflns_theta_max 30.00
_diffrn_reflns_theta_min 2.53
_diffrn_standards_decay_% .39
_diffrn_standards_interval_count 150
_diffrn_standards_number 3
_exptl_absorpt_coefficient_mu .971
_exptl_absorpt_correction_T_max .881
_exptl_absorpt_correction_T_min .802
_exptl_absorpt_correction_type integration
_exptl_absorpt_process_details '(Coppens et al., 1965)'
_exptl_crystal_colour 'dark green'
_exptl_crystal_density_diffrn 1.577
_exptl_crystal_density_method 'not measured'
_exptl_crystal_description prism
_exptl_crystal_F_000 1444
_exptl_crystal_size_max .26
_exptl_crystal_size_mid .22
_exptl_crystal_size_min .10
_refine_diff_density_max .748
_refine_diff_density_min -.618
_refine_ls_extinction_method none
_refine_ls_goodness_of_fit_ref .995
_refine_ls_hydrogen_treatment constr
_refine_ls_matrix_type full
_refine_ls_number_parameters 369
_refine_ls_number_reflns 8605
_refine_ls_number_restraints 0
_refine_ls_restrained_S_all .995
_refine_ls_R_factor_all .1634
_refine_ls_R_factor_gt .0473
_refine_ls_shift/su_max .017
_refine_ls_shift/su_mean .001
_refine_ls_structure_factor_coef Fsqd
_refine_ls_weighting_details 'calc w = 1/[\s^2^(Fo^2^)+(0.0634P)^2^] where P = (Fo^2^+2Fc^2^)/3'
_refine_ls_weighting_scheme calc
_refine_ls_wR_factor_ref .1535
_reflns_number_gt 3922
_reflns_number_total 8605
_reflns_threshold_expression I>2\s(I)
_cod_data_source_file oa1122.cif
_cod_data_source_block I
_cod_original_sg_symbol_H-M 'P 21/c'
_cod_database_code 2012337
_cod_database_fobs_code 2012337

loop_
_symmetry_equiv_pos_as_xyz
'x, y, z'
'-x, y+1/2, -z+1/2'
'-x, -y, -z'
'x, -y-1/2, z-1/2'

loop_
_atom_site_label
_atom_site_fract_x
_atom_site_fract_y
_atom_site_fract_z
_atom_site_U_iso_or_equiv
_atom_site_adp_type
_atom_site_calc_flag
_atom_site_refinement_flags
_atom_site_occupancy
_atom_site_disorder_assembly
_atom_site_disorder_group
_atom_site_type_symbol
Ni .41129(5) .410130(15) .66249(3) .03195(11) Uani d . 1 . . Ni
Cl1 .6878(2) .70824(5) .74479(10) .0886(4) Uani d . 1 . . Cl
Cl2 .89180(19) .62099(6) .77924(13) .0982(5) Uani d . 1 . . Cl
P .14341(16) .73457(5) .09915(10) .0674(4) Uani d . 1 . . P
F1 .1098(4) .79279(12) .1031(3) .1081(11) Uani d . 1 . . F
F2 .3162(5) .74151(18) .1505(4) .174(2) Uani d . 1 . . F
F3 .0941(6) .72666(16) .2033(3) .160(2) Uani d . 1 . . F
F4 .1807(6) .74055(15) -.0121(3) .1473(17) Uani d . 1 . . F
F5 -.0333(5) .72698(16) .0408(4) .1541(18) Uani d . 1 . . F
F6 .1799(5) .67706(12) .0953(3) .1212(13) Uani d . 1 . . F
O1 .4495(3) .36687(8) .79122(16) .0394(5) Uani d . 1 . . O
O2 .7405(4) .46434(12) 1.0546(2) .0701(9) Uani d . 1 . . O
O3 .3417(3) .47299(9) .56337(19) .0471(6) Uani d . 1 . . O
O4 .2691(3) .46675(9) .71039(19) .0457(6) Uani d . 1 . . O
O5 .1911(4) .53047(11) .6093(3) .0810(10) Uani d . 1 . . O
N1 .5019(3) .38735(10) .88158(19) .0327(6) Uani d . 1 . . N
N2 .6435(4) .43159(12) 1.0072(2) .0457(7) Uani d . 1 . . N
N3 .6205(3) .45047(10) .7323(2) .0352(6) Uani d . 1 . . N
N4 .2051(3) .36722(11) .5914(2) .0399(7) Uani d . 1 . . N
N5 .5331(3) .36274(10) .5786(2) .0391(6) Uani d . 1 . . N
N6 .2643(4) .49164(11) .6277(3) .0491(8) Uani d . 1 . . N
C1 .6182(4) .42088(12) .9043(2) .0358(7) Uani d . 1 . . C
C2 .4257(4) .37535(13) .9721(3) .0388(7) Uani d . 1 . . C
C3 .5479(4) .39892(14) 1.0646(3) .0444(8) Uani d . 1 . . C
C4 .2654(5) .40188(17) .9493(3) .0610(11) Uani d . 1 . . C
H4A .2814 .4374 .9455 .075 Uiso calc R 1 . . H
H4B .2104 .3948 1.0040 .075 Uiso calc R 1 . . H
H4C .2034 .3902 .8840 .075 Uiso calc R 1 . . H
C5 .4050(6) .31903(14) .9780(3) .0589(11) Uani d . 1 . . C
H5A .3688 .3108 1.0403 .073 Uiso calc R 1 . . H
H5B .5046 .3028 .9793 .073 Uiso calc R 1 . . H
H5C .3284 .3079 .9181 .073 Uiso calc R 1 . . H
C6 .4795(6) .43214(19) 1.1380(4) .0762(14) Uani d . 1 . . C
H6A .5643 .4459 1.1899 .095 Uiso calc R 1 . . H
H6B .4111 .4126 1.1714 .095 Uiso calc R 1 . . H
H6C .4200 .4589 1.0991 .095 Uiso calc R 1 . . H
C7 .6658(6) .36214(19) 1.1267(4) .0728(14) Uani d . 1 . . C
H7A .6104 .3382 1.1603 .089 Uiso calc R 1 . . H
H7B .7411 .3800 1.1784 .089 Uiso calc R 1 . . H
H7C .7205 .3450 1.0805 .089 Uiso calc R 1 . . H
C8 .7016(4) .44415(12) .8315(2) .0350(7) Uani d . 1 . . C
C9 .8576(4) .46030(15) .8645(3) .0481(9) Uani d . 1 . . C
H9 .9125 .4542 .9324 .059 Uiso calc R 1 . . H
C10 .9295(5) .48525(15) .7958(3) .0534(10) Uani d . 1 . . C
H10 1.0337 .4963 .8167 .063 Uiso calc R 1 . . H
C11 .8467(4) .49380(14) .6966(3) .0488(9) Uani d . 1 . . C
H11 .8927 .5112 .6492 .060 Uiso calc R 1 . . H
C12 .6926(4) .47600(13) .6680(3) .0426(8) Uani d . 1 . . C
H12 .6365 .4821 .6004 .052 Uiso calc R 1 . . H
C13 .2621(5) .33203(16) .5203(4) .0640(12) Uani d . 1 . . C
H13A .2523 .3476 .4524 .077 Uiso calc R 1 . . H
H13B .1965 .3022 .5116 .077 Uiso calc R 1 . . H
C14 .4305(5) .31769(14) .5617(4) .0606(11) Uani d . 1 . . C
H14A .4393 .2999 .6271 .074 Uiso calc R 1 . . H
H14B .4657 .2955 .5127 .074 Uiso calc R 1 . . H
C15 .0731(5) .39703(16) .5283(3) .0615(11) Uani d . 1 . . C
H15A .0304 .4190 .5733 .075 Uiso calc R 1 . . H
H15B -.0085 .3748 .4932 .075 Uiso calc R 1 . . H
H15C .1124 .4165 .4776 .075 Uiso calc R 1 . . H
C16 .1372(5) .33916(17) .6686(3) .0598(11) Uani d . 1 . . C
H16A .0971 .3623 .7127 .075 Uiso calc R 1 . . H
H16B .2180 .3187 .7104 .075 Uiso calc R 1 . . H
H16C .0523 .3182 .6329 .075 Uiso calc R 1 . . H
C17 .5530(6) .38405(17) .4787(3) .0645(12) Uani d . 1 . . C
H17A .6287 .4109 .4917 .077 Uiso calc R 1 . . H
H17B .4530 .3966 .4408 .077 Uiso calc R 1 . . H
H17C .5903 .3585 .4383 .077 Uiso calc R 1 . . H
C18 .6906(5) .34657(17) .6376(4) .0646(12) Uani d . 1 . . C
H18A .6827 .3365 .7066 .082 Uiso calc R 1 . . H
H18B .7642 .3739 .6422 .082 Uiso calc R 1 . . H
H18C .7273 .3189 .6025 .082 Uiso calc R 1 . . H
C19 .8837(7) .6864(2) .7862(4) .0911(17) Uani d . 1 . . C
H19A .9497 .7009 .7426 .108 Uiso calc R 1 . . H
H19B .9251 .6971 .8574 .108 Uiso calc R 1 . . H

loop_
_atom_site_aniso_label
_atom_site_aniso_U_11
_atom_site_aniso_U_22
_atom_site_aniso_U_33
_atom_site_aniso_U_12
_atom_site_aniso_U_13
_atom_site_aniso_U_23
Ni .0309(2) .03157(19) .03237(19) -.00208(19) .00456(14) .00162(18)
Cl1 .1133(12) .0825(9) .0734(8) -.0056(8) .0277(8) -.0089(7)
Cl2 .0929(11) .0907(10) .1147(12) -.0056(8) .0306(9) .0051(9)
P .0641(8) .0749(8) .0668(7) .0291(6) .0214(6) .0230(6)
F1 .124(3) .078(2) .120(3) .033(2) .023(2) .0144(19)
F2 .073(3) .164(4) .258(6) .014(3) -.022(3) -.003(4)
F3 .235(5) .157(4) .124(3) .113(4) .120(3) .064(3)
F4 .242(5) .120(3) .102(3) .045(3) .085(3) .042(2)
F5 .097(3) .129(3) .211(5) .012(3) -.023(3) .035(3)
F6 .165(4) .081(2) .129(3) .056(2) .056(3) .033(2)
O1 .0483(14) .0348(12) .0321(11) -.0095(11) .0022(10) .0012(9)
O2 .080(2) .080(2) .0486(16) -.0380(17) .0088(15) -.0193(15)
O3 .0457(15) .0488(15) .0465(14) .0007(12) .0093(12) .0142(12)
O4 .0493(15) .0428(13) .0476(14) .0029(11) .0164(12) .0018(11)
O5 .069(2) .0481(17) .127(3) .0233(16) .024(2) .0252(18)
N1 .0332(14) .0317(13) .0320(13) -.0013(11) .0043(11) .0011(11)
N2 .0452(17) .0511(17) .0384(15) -.0122(15) .0035(13) -.0060(13)
N3 .0332(14) .0340(14) .0388(15) -.0046(11) .0085(12) .0028(12)
N4 .0306(14) .0433(16) .0434(16) -.0055(12) .0028(12) -.0031(13)
N5 .0398(16) .0391(15) .0394(15) .0017(13) .0106(12) -.0015(12)
N6 .0380(17) .0390(17) .067(2) -.0002(14) .0043(16) .0057(15)
C1 .0345(17) .0346(17) .0379(16) -.0038(13) .0072(14) -.0010(13)
C2 .0424(19) .0405(18) .0363(17) -.0024(15) .0146(15) .0011(14)
C3 .049(2) .051(2) .0344(17) -.0002(16) .0103(15) -.0004(15)
C4 .047(2) .081(3) .058(2) .002(2) .0170(19) -.007(2)
C5 .088(3) .044(2) .048(2) -.018(2) .023(2) .0007(17)
C6 .073(3) .094(4) .065(3) -.010(3) .024(2) -.036(3)
C7 .064(3) .085(3) .060(3) -.005(3) -.007(2) .022(2)
C8 .0342(17) .0338(16) .0366(17) -.0017(14) .0063(13) -.0018(13)
C9 .0366(19) .056(2) .050(2) -.0051(17) .0053(16) .0013(18)
C10 .034(2) .058(2) .067(3) -.0100(18) .0097(18) -.006(2)
C11 .044(2) .047(2) .058(2) -.0149(17) .0153(18) .0060(18)
C12 .041(2) .044(2) .0427(19) -.0058(16) .0087(15) .0066(16)
C13 .055(3) .063(3) .072(3) -.018(2) .011(2) -.030(2)
C14 .061(3) .040(2) .086(3) -.0011(19) .025(2) -.016(2)
C15 .042(2) .060(3) .071(3) -.0073(19) -.0140(19) .008(2)
C16 .045(2) .070(3) .062(3) -.021(2) .0075(19) .009(2)
C17 .083(3) .062(3) .054(2) -.008(2) .028(2) -.002(2)
C18 .052(3) .066(3) .073(3) .024(2) .006(2) -.008(2)
C19 .091(4) .093(4) .088(4) -.037(3) .016(3) -.010(3)

loop_
_atom_type_symbol
_atom_type_description
_atom_type_scat_dispersion_real
_atom_type_scat_dispersion_imag
_atom_type_scat_source
Ni Ni .3393 1.1124 'International Tables Vol C Tables 4.2.6.8 and 6.1.1.4'
Cl Cl .1484 .1585 'International Tables Vol C Tables 4.2.6.8 and 6.1.1.4'
P P .1023 .0942 'International Tables Vol C Tables 4.2.6.8 and 6.1.1.4'
F F .0171 .0103 'International Tables Vol C Tables 4.2.6.8 and 6.1.1.4'
O O .0106 .0060 'International Tables Vol C Tables 4.2.6.8 and 6.1.1.4'
N N .0061 .0033 'International Tables Vol C Tables 4.2.6.8 and 6.1.1.4'
C C .0033 .0016 'International Tables Vol C Tables 4.2.6.8 and 6.1.1.4'
H H .0000 .0000 'International Tables Vol C Tables 4.2.6.8 and 6.1.1.4'

loop_
_geom_angle_atom_site_label_1
_geom_angle_atom_site_label_2
_geom_angle_atom_site_label_3
_geom_angle
_geom_angle_publ_flag
O1 Ni O3 159.76(10) yes
O1 Ni O4 99.29(10) yes
O1 Ni N3 87.55(9) yes
O1 Ni N4 91.76(10) no
O1 Ni N5 94.79(10) yes
O3 Ni O4 60.96(10) yes
O3 Ni N3 88.11(10) no
O3 Ni N4 93.16(10) no
O4 Ni N3 90.19(11) no
O4 Ni N4 91.74(11) no
N3 Ni N4 178.03(11) yes
N5 Ni O3 105.19(11) yes
N5 Ni O4 165.63(10) no
N5 Ni N3 93.25(11) no
N5 Ni N4 84.97(11) yes
F2 P F3 93.1(3) no
F2 P F5 177.3(3) no
F3 P F5 89.5(3) no
F2 P F4 91.4(3) no
F3 P F4 175.3(3) no
F5 P F4 86.0(3) no
F2 P F6 87.0(2) no
F3 P F6 89.4(2) no
F5 P F6 92.2(2) no
F4 P F6 89.3(2) no
F2 P F1 92.0(2) no
F3 P F1 91.0(2) no
F5 P F1 88.7(2) no
F4 P F1 90.3(2) no
F6 P F1 179.0(2) no
N1 O1 Ni 119.20(18) yes
N6 O3 Ni 91.28(19) yes
N6 O4 Ni 92.0(2) yes
O1 N1 C1 126.0(3) no
O1 N1 C2 120.3(2) no
C1 N1 C2 113.7(3) no
O2 N2 C1 125.5(3) no
O2 N2 C3 121.6(3) no
C1 N2 C3 112.8(3) no
C12 N3 C8 117.1(3) no
C12 N3 Ni 116.9(2) no
C8 N3 Ni 124.6(2) no
C16 N4 C13 110.1(3) no
C16 N4 C15 106.5(3) no
C13 N4 C15 107.8(3) no
C16 N4 Ni 112.6(2) no
C13 N4 Ni 104.8(2) no
C15 N4 Ni 114.8(2) no
C17 N5 C18 108.1(3) no
C17 N5 C14 111.1(3) no
C18 N5 C14 107.1(3) no
C17 N5 Ni 113.6(2) no
C18 N5 Ni 114.1(2) no
C14 N5 Ni 102.6(2) no
O5 N6 O4 122.8(4) yes
O5 N6 O3 121.5(3) yes
O4 N6 O3 115.7(3) yes
N1 C1 N2 108.6(3) no
N1 C1 C8 126.6(3) no
N2 C1 C8 124.7(3) no
N1 C2 C5 109.0(3) no
N1 C2 C4 106.1(3) no
C5 C2 C4 111.0(3) no
N1 C2 C3 101.0(3) no
C5 C2 C3 115.3(3) no
C4 C2 C3 113.6(3) no
N2 C3 C6 107.9(3) no
N2 C3 C7 105.4(3) no
C6 C3 C7 110.1(4) no
N2 C3 C2 101.3(3) no
C6 C3 C2 116.0(3) no
C7 C3 C2 114.9(3) no
C2 C4 H4A 109.5 no
C2 C4 H4B 109.5 no
H4A C4 H4B 109.5 no
C2 C4 H4C 109.5 no
H4A C4 H4C 109.5 no
H4B C4 H4C 109.5 no
C2 C5 H5A 109.5 no
C2 C5 H5B 109.5 no
H5A C5 H5B 109.5 no
C2 C5 H5C 109.5 no
H5A C5 H5C 109.5 no
H5B C5 H5C 109.5 no
C3 C6 H6A 109.5 no
C3 C6 H6B 109.5 no
H6A C6 H6B 109.5 no
C3 C6 H6C 109.5 no
H6A C6 H6C 109.5 no
H6B C6 H6C 109.5 no
C3 C7 H7A 109.5 no
C3 C7 H7B 109.5 no
H7A C7 H7B 109.5 no
C3 C7 H7C 109.5 no
H7A C7 H7C 109.5 no
H7B C7 H7C 109.5 no
N3 C8 C9 122.0(3) no
N3 C8 C1 117.3(3) no
C9 C8 C1 120.7(3) no
C10 C9 C8 119.3(3) no
C10 C9 H9 120.4 no
C8 C9 H9 120.4 no
C11 C10 C9 119.4(4) no
C11 C10 H10 120.3 no
C9 C10 H10 120.3 no
C10 C11 C12 118.6(3) no
C10 C11 H11 120.7 no
C12 C11 H11 120.7 no
N3 C12 C11 123.6(3) no
N3 C12 H12 118.2 no
C11 C12 H12 118.2 no
N4 C13 C14 111.3(3) no
N4 C13 H13A 109.4 no
C14 C13 H13A 109.4 no
N4 C13 H13B 109.4 no
C14 C13 H13B 109.4 no
H13A C13 H13B 108.0 no
N5 C14 C13 110.6(3) no
N5 C14 H14A 109.5 no
C13 C14 H14A 109.5 no
N5 C14 H14B 109.5 no
C13 C14 H14B 109.5 no
H14A C14 H14B 108.1 no
N4 C15 H15A 109.5 no
N4 C15 H15B 109.5 no
H15A C15 H15B 109.5 no
N4 C15 H15C 109.5 no
H15A C15 H15C 109.5 no
H15B C15 H15C 109.5 no
N4 C16 H16A 109.5 no
N4 C16 H16B 109.5 no
H16A C16 H16B 109.5 no
N4 C16 H16C 109.5 no
H16A C16 H16C 109.5 no
H16B C16 H16C 109.5 no
N5 C17 H17A 109.5 no
N5 C17 H17B 109.5 no
H17A C17 H17B 109.5 no
N5 C17 H17C 109.5 no
H17A C17 H17C 109.5 no
H17B C17 H17C 109.5 no
N5 C18 H18A 109.5 no
N5 C18 H18B 109.5 no
H18A C18 H18B 109.5 no
N5 C18 H18C 109.5 no
H18A C18 H18C 109.5 no
H18B C18 H18C 109.5 no
Cl2 C19 Cl1 111.2(3) no
Cl2 C19 H19A 109.4 no
Cl1 C19 H19A 109.4 no
Cl2 C19 H19B 109.4 no
Cl1 C19 H19B 109.4 no
H19A C19 H19B 108.0 no

loop_
_geom_bond_atom_site_label_1
_geom_bond_atom_site_label_2
_geom_bond_site_symmetry_2
_geom_bond_distance
_geom_bond_publ_flag
Ni O1 . 2.014(2) yes
Ni O3 . 2.129(2) yes
Ni O4 . 2.125(2) yes
Ni N3 . 2.134(3) yes
Ni N4 . 2.154(3) yes
Ni N5 . 2.100(3) yes
Cl1 C19 . 1.761(6) no
Cl2 C19 . 1.750(6) no
P F2 . 1.512(4) no
P F3 . 1.530(3) no
P F5 . 1.567(4) no
P F4 . 1.569(4) no
P F6 . 1.570(3) no
P F1 . 1.584(3) no
O1 N1 . 1.296(3) yes
O2 N2 . 1.276(4) yes
O3 N6 . 1.283(4) yes
O4 N6 . 1.265(4) yes
O5 N6 . 1.211(4) yes
N1 C1 . 1.330(4) no
N1 C2 . 1.509(4) no
N2 C1 . 1.351(4) no
N2 C3 . 1.508(5) no
N3 C12 . 1.337(4) no
N3 C8 . 1.351(4) no
N4 C16 . 1.478(5) no
N4 C13 . 1.480(5) no
N4 C15 . 1.488(5) no
N5 C17 . 1.472(5) no
N5 C18 . 1.479(5) no
N5 C14 . 1.481(5) no
C1 C8 . 1.452(4) no
C2 C5 . 1.518(5) no
C2 C4 . 1.526(5) no
C2 C3 . 1.561(5) no
C3 C6 . 1.518(5) no
C3 C7 . 1.520(6) no
C4 H4A . .9600 no
C4 H4B . .9600 no
C4 H4C . .9600 no
C5 H5A . .9600 no
C5 H5B . .9600 no
C5 H5C . .9600 no
C6 H6A . .9600 no
C6 H6B . .9600 no
C6 H6C . .9600 no
C7 H7A . .9600 no
C7 H7B . .9600 no
C7 H7C . .9600 no
C8 C9 . 1.392(5) no
C9 C10 . 1.370(5) no
C9 H9 . .9300 no
C10 C11 . 1.364(5) no
C10 H10 . .9300 no
C11 C12 . 1.387(5) no
C11 H11 . .9300 no
C12 H12 . .9300 no
C13 C14 . 1.490(6) no
C13 H13A . .9700 no
C13 H13B . .9700 no
C14 H14A . .9700 no
C14 H14B . .9700 no
C15 H15A . .9600 no
C15 H15B . .9600 no
C15 H15C . .9600 no
C16 H16A . .9600 no
C16 H16B . .9600 no
C16 H16C . .9600 no
C17 H17A . .9600 no
C17 H17B . .9600 no
C17 H17C . .9600 no
C18 H18A . .9600 no
C18 H18B . .9600 no
C18 H18C . .9600 no
C19 H19A . .9700 no
C19 H19B . .9700 no

loop_
_geom_contact_atom_site_label_1
_geom_contact_atom_site_label_2
_geom_contact_distance
_geom_contact_site_symmetry_2
_geom_contact_publ_flag
O2 N2 4.267(5) 3_667 no
O2 O2 4.513(6) 3_667 no
N2 N2 4.394(6) 3_667 no

loop_
_geom_torsion_atom_site_label_1
_geom_torsion_atom_site_label_2
_geom_torsion_atom_site_label_3
_geom_torsion_atom_site_label_4
_geom_torsion
_geom_torsion_publ_flag
N5 Ni O1 N1 131.5(2) no
O4 Ni O1 N1 -51.3(2) no
O3 Ni O1 N1 -39.3(4) no
N3 Ni O1 N1 38.5(2) no
N4 Ni O1 N1 -143.4(2) no
O1 Ni O3 N6 -14.3(4) no
N5 Ni O3 N6 175.19(19) no
O4 Ni O3 N6 -.69(18) no
N3 Ni O3 N6 -91.96(19) no
N4 Ni O3 N6 89.5(2) no
O1 Ni O4 N6 175.98(19) no
N5 Ni O4 N6 -15.5(5) no
O3 Ni O4 N6 .70(18) no
N3 Ni O4 N6 88.43(19) no
N4 Ni O4 N6 -91.9(2) no
Ni O1 N1 C1 -44.4(4) no
Ni O1 N1 C2 133.0(2) no
O1 Ni N3 C12 157.8(3) no
N5 Ni N3 C12 63.2(3) no
O4 Ni N3 C12 -102.9(2) no
O3 Ni N3 C12 -41.9(3) no
O1 Ni N3 C8 -8.2(3) no
N5 Ni N3 C8 -102.9(3) no
O4 Ni N3 C8 91.1(3) no
O3 Ni N3 C8 152.0(3) no
O1 Ni N4 C16 21.4(3) no
N5 Ni N4 C16 116.0(3) no
O4 Ni N4 C16 -78.0(3) no
O3 Ni N4 C16 -139.0(3) no
O1 Ni N4 C13 -98.3(3) no
N5 Ni N4 C13 -3.7(3) no
O4 Ni N4 C13 162.3(3) no
O3 Ni N4 C13 101.3(3) no
O1 Ni N4 C15 143.5(3) no
N5 Ni N4 C15 -121.8(3) no
O4 Ni N4 C15 44.2(3) no
O3 Ni N4 C15 -16.8(3) no
O1 Ni N5 C17 -172.5(3) no
O4 Ni N5 C17 18.9(6) no
O3 Ni N5 C17 4.2(3) no
N3 Ni N5 C17 -84.7(3) no
N4 Ni N5 C17 96.1(3) no
O1 Ni N5 C18 -48.0(3) no
O4 Ni N5 C18 143.4(4) no
O3 Ni N5 C18 128.7(3) no
N3 Ni N5 C18 39.8(3) no
N4 Ni N5 C18 -139.3(3) no
O1 Ni N5 C14 67.5(2) no
O4 Ni N5 C14 -101.1(5) no
O3 Ni N5 C14 -115.8(2) no
N3 Ni N5 C14 155.3(2) no
N4 Ni N5 C14 -23.9(2) no
Ni O4 N6 O5 178.4(3) no
Ni O4 N6 O3 -1.1(3) no
Ni O3 N6 O5 -178.4(3) no
Ni O3 N6 O4 1.1(3) no
O1 N1 C1 N2 -177.2(3) no
C2 N1 C1 N2 5.2(4) no
O1 N1 C1 C8 5.0(5) no
C2 N1 C1 C8 -172.6(3) no
O2 N2 C1 N1 -175.9(3) no
C3 N2 C1 N1 6.3(4) no
O2 N2 C1 C8 1.9(6) no
C3 N2 C1 C8 -175.9(3) no
O1 N1 C2 C5 47.0(4) no
C1 N1 C2 C5 -135.3(3) no
O1 N1 C2 C4 -72.6(4) no
C1 N1 C2 C4 105.1(3) no
O1 N1 C2 C3 168.7(3) no
C1 N1 C2 C3 -13.5(4) no
O2 N2 C3 C6 45.6(5) no
C1 N2 C3 C6 -136.5(3) no
O2 N2 C3 C7 -72.0(4) no
C1 N2 C3 C7 105.9(4) no
O2 N2 C3 C2 167.9(3) no
C1 N2 C3 C2 -14.2(4) no
N1 C2 C3 N2 15.1(3) no
C5 C2 C3 N2 132.4(3) no
C4 C2 C3 N2 -98.0(3) no
N1 C2 C3 C6 131.6(4) no
C5 C2 C3 C6 -111.1(4) no
C4 C2 C3 C6 18.5(5) no
N1 C2 C3 C7 -98.0(4) no
C5 C2 C3 C7 19.3(5) no
C4 C2 C3 C7 148.9(4) no
C12 N3 C8 C9 -4.3(5) no
Ni N3 C8 C9 161.7(3) no
C12 N3 C8 C1 174.0(3) no
Ni N3 C8 C1 -20.0(4) no
N1 C1 C8 N3 30.1(5) yes
N2 C1 C8 N3 -147.4(3) no
N1 C1 C8 C9 -151.6(4) no
N2 C1 C8 C9 31.0(5) no
N3 C8 C9 C10 2.8(6) no
C1 C8 C9 C10 -175.5(3) no
C8 C9 C10 C11 .1(6) no
C9 C10 C11 C12 -1.2(6) no
C8 N3 C12 C11 3.2(5) no
Ni N3 C12 C11 -163.9(3) no
C10 C11 C12 N3 -.5(6) no
C16 N4 C13 C14 -89.6(4) no
C15 N4 C13 C14 154.6(4) no
Ni N4 C13 C14 31.8(4) no
C17 N5 C14 C13 -72.7(4) no
C18 N5 C14 C13 169.5(4) no
Ni N5 C14 C13 49.1(4) no
N4 C13 C14 N5 -57.5(5) yes
